data_4065532
loop_
_publ_author_name
'Lei, Hao'
'Guo, Jing-Dong'
'Fettinger, James C.'
'Nagase, Shigeru'
'Power, Philip P.'

_publ_section_title
;
 Synthesis, Characterization, and CO Elimination of Ferrio-Substituted
 Two-Coordinate Germylenes and Stannylenes
;
_journal_issue 22
_journal_name_full Organometallics
_journal_page_first 6316
_journal_paper_doi 10.1021/om200912x
_journal_volume 30
_journal_year 2011
_chemical_formula_moiety 'C37 H42 Fe Ge O2'
_chemical_formula_sum 'C37 H42 Fe Ge O2'
_chemical_formula_weight 647.15
_chemical_name_systematic
; 
 ? 
;
_space_group_IT_number 19
_symmetry_cell_setting orthorhombic
_symmetry_space_group_name_Hall 'P 2ac 2ab'
_symmetry_space_group_name_H-M 'P 21 21 21'
_atom_sites_solution_hydrogens geom
_atom_sites_solution_primary direct
_atom_sites_solution_secondary difmap
_audit_creation_method SHELXL-97
_cell_angle_alpha 90.00
_cell_angle_beta 90.00
_cell_angle_gamma 90.00
_cell_formula_units_Z 4
_cell_length_a 8.4367(5)
_cell_length_b 17.7889(11)
_cell_length_c 21.5854(13)
_cell_measurement_reflns_used 9229
_cell_measurement_temperature 90(2)
_cell_measurement_theta_max 25.86
_cell_measurement_theta_min 2.59
_cell_volume 3239.5(3)
_computing_cell_refinement 'Bruker SAINT'
_computing_data_collection 'Bruker APEX2'
_computing_data_reduction 'Bruker SAINT'
_computing_molecular_graphics 'Bruker SHELXTL'
_computing_publication_material 'Bruker SHELXTL'
_computing_structure_refinement 'SHELXL-97 (Sheldrick, 2008)'
_computing_structure_solution 'SHELXS-97 (Sheldrick, 2008)'
_diffrn_ambient_temperature 90(2)
_diffrn_measured_fraction_theta_full 0.999
_diffrn_measured_fraction_theta_max 0.999
_diffrn_measurement_device_type 'Bruker APEX-II CCD'
_diffrn_measurement_method '\f and \w scans'
_diffrn_radiation_monochromator graphite
_diffrn_radiation_source 'fine-focus sealed tube'
_diffrn_radiation_type MoK\a
_diffrn_radiation_wavelength 0.71073
_diffrn_reflns_av_R_equivalents 0.0463
_diffrn_reflns_av_sigmaI/netI 0.0424
_diffrn_reflns_limit_h_max 10
_diffrn_reflns_limit_h_min -10
_diffrn_reflns_limit_k_max 22
_diffrn_reflns_limit_k_min -23
_diffrn_reflns_limit_l_max 28
_diffrn_reflns_limit_l_min -28
_diffrn_reflns_number 36781
_diffrn_reflns_theta_full 27.50
_diffrn_reflns_theta_max 27.50
_diffrn_reflns_theta_min 2.48
_exptl_absorpt_coefficient_mu 1.406
_exptl_absorpt_correction_T_max 0.9330
_exptl_absorpt_correction_T_min 0.7027
_exptl_absorpt_correction_type multi-scan
_exptl_crystal_colour green
_exptl_crystal_density_diffrn 1.327
_exptl_crystal_density_method 'not measured'
_exptl_crystal_description plate
_exptl_crystal_F_000 1352
_exptl_crystal_size_max 0.27
_exptl_crystal_size_mid 0.10
_exptl_crystal_size_min 0.05
_refine_diff_density_max 0.548
_refine_diff_density_min -0.267
_refine_diff_density_rms 0.053
_refine_ls_abs_structure_details 'Flack H D (1983), Acta Cryst. A39, 876-881'
_refine_ls_abs_structure_Flack 0.018(8)
_refine_ls_extinction_method none
_refine_ls_goodness_of_fit_ref 1.046
_refine_ls_hydrogen_treatment constr
_refine_ls_matrix_type full
_refine_ls_number_parameters 403
_refine_ls_number_reflns 7412
_refine_ls_number_restraints 9
_refine_ls_restrained_S_all 1.046
_refine_ls_R_factor_all 0.0410
_refine_ls_R_factor_gt 0.0306
_refine_ls_shift/su_max 0.001
_refine_ls_shift/su_mean 0.000
_refine_ls_structure_factor_coef Fsqd
_refine_ls_weighting_details 'calc w=1/[\s^2^(Fo^2^)+(0.0308P)^2^+0.3519P] where P=(Fo^2^+2Fc^2^)/3'
_refine_ls_weighting_scheme calc
_refine_ls_wR_factor_gt 0.0661
_refine_ls_wR_factor_ref 0.0687
_reflns_number_gt 6431
_reflns_number_total 7412
_reflns_threshold_expression >2sigma(I)
_cod_data_source_file om200912x_si_002.cif
_cod_data_source_block hl52
_cod_depositor_comments
;
The following automatic conversions were performed:

'_symmetry_cell_setting' value 'Orthorhombic' changed to
'orthorhombic' according to
/home/saulius/struct/CIF-dictionaries/cif_core.dic dictionary named
'cif_core.dic' version 2.4.1 from
2010-06-29.

'_refine_ls_hydrogen_treatment' value 'CONSTR' changed
to 'constr' according to
/home/saulius/struct/CIF-dictionaries/cif_core.dic dictionary named
'cif_core.dic' version 2.4.1 from 2010-06-29.

Automatic conversion script
Id: cif_fix_values 1715 2011-07-08 13:25:40Z adriana 
;
_cod_database_code 4065532

loop_
_symmetry_equiv_pos_as_xyz
'x, y, z'
'-x+1/2, -y, z+1/2'
'-x, y+1/2, -z+1/2'
'x+1/2, -y+1/2, -z'

loop_
_atom_site_label
_atom_site_type_symbol
_atom_site_fract_x
_atom_site_fract_y
_atom_site_fract_z
_atom_site_U_iso_or_equiv
_atom_site_adp_type
_atom_site_occupancy
_atom_site_symmetry_multiplicity
_atom_site_calc_flag
_atom_site_refinement_flags
_atom_site_disorder_assembly
_atom_site_disorder_group
Ge1 Ge 0.63878(3) 0.984682(13) 0.876562(11) 0.02226(6) Uani 1 1 d . . .
Fe1 Fe 0.64391(5) 1.098630(18) 0.818905(14) 0.02181(8) Uani 1 1 d D . .
C1 C 0.4215(3) 0.94497(13) 0.89632(10) 0.0185(5) Uani 1 1 d . . .
C2 C 0.3579(3) 0.95860(11) 0.95552(9) 0.0189(4) Uani 1 1 d . . .
C3 C 0.2297(3) 0.91591(13) 0.97664(11) 0.0226(5) Uani 1 1 d . . .
H3A H 0.1853 0.9261 1.0162 0.027 Uiso 1 1 calc R . .
C4 C 0.1672(3) 0.85939(14) 0.94083(11) 0.0255(6) Uani 1 1 d . . .
H4A H 0.0802 0.8307 0.9557 0.031 Uiso 1 1 calc R . .
C5 C 0.2310(3) 0.84408(13) 0.88282(11) 0.0229(5) Uani 1 1 d . . .
H5A H 0.1889 0.8043 0.8585 0.028 Uiso 1 1 calc R . .
C6 C 0.3567(3) 0.88693(11) 0.86024(9) 0.0194(4) Uani 1 1 d . . .
C7 C 0.4323(3) 0.86870(15) 0.79890(11) 0.0252(5) Uani 1 1 d . . .
C8 C 0.3664(4) 0.89754(17) 0.74359(11) 0.0411(7) Uani 1 1 d . . .
C9 C 0.4430(5) 0.8803(3) 0.68831(14) 0.0762(14) Uani 1 1 d . . .
H9A H 0.4004 0.8988 0.6505 0.091 Uiso 1 1 calc R . .
C10 C 0.5777(5) 0.8375(3) 0.68665(16) 0.0779(14) Uani 1 1 d . . .
H10A H 0.6282 0.8280 0.6481 0.094 Uiso 1 1 calc R . .
C11 C 0.6409(4) 0.80793(19) 0.74040(13) 0.0495(8) Uani 1 1 d . . .
H11A H 0.7329 0.7772 0.7386 0.059 Uiso 1 1 calc R . .
C12 C 0.5692(3) 0.82324(15) 0.79782(12) 0.0282(6) Uani 1 1 d . . .
C13 C 0.4333(3) 1.01696(13) 0.99649(10) 0.0192(4) Uani 1 1 d . . .
C14 C 0.3686(3) 1.08975(12) 1.00130(10) 0.0255(5) Uani 1 1 d . . .
C15 C 0.4430(4) 1.14126(15) 1.03993(13) 0.0350(6) Uani 1 1 d . . .
H15A H 0.4000 1.1904 1.0441 0.042 Uiso 1 1 calc R . .
C16 C 0.5783(3) 1.12248(14) 1.07241(13) 0.0349(6) Uani 1 1 d . . .
H16A H 0.6289 1.1590 1.0977 0.042 Uiso 1 1 calc R . .
C17 C 0.6398(3) 1.05150(12) 1.06836(11) 0.0282(5) Uani 1 1 d . . .
H17A H 0.7317 1.0390 1.0916 0.034 Uiso 1 1 calc R . .
C18 C 0.5697(3) 0.99717(12) 1.03065(10) 0.0208(5) Uani 1 1 d . . .
C19 C 0.2124(4) 0.9406(2) 0.74308(14) 0.0471(8) Uani 1 1 d . . .
H19A H 0.1988 0.9645 0.7847 0.057 Uiso 1 1 calc R . .
C20 C 0.0736(4) 0.8871(2) 0.73276(16) 0.0574(10) Uani 1 1 d . . .
H20A H 0.0778 0.8466 0.7634 0.086 Uiso 1 1 calc R . .
H20B H 0.0802 0.8657 0.6910 0.086 Uiso 1 1 calc R . .
H20C H -0.0263 0.9147 0.7372 0.086 Uiso 1 1 calc R . .
C21 C 0.2061(4) 1.0038(2) 0.69356(14) 0.0615(10) Uani 1 1 d . . .
H21A H 0.2958 1.0381 0.6995 0.092 Uiso 1 1 calc R . .
H21B H 0.1066 1.0317 0.6977 0.092 Uiso 1 1 calc R . .
H21C H 0.2120 0.9814 0.6521 0.092 Uiso 1 1 calc R . .
C22 C 0.6309(4) 0.78540(14) 0.85567(12) 0.0319(6) Uani 1 1 d . . .
H22A H 0.5885 0.8138 0.8920 0.038 Uiso 1 1 calc R . .
C23 C 0.5657(4) 0.70479(18) 0.8595(2) 0.0663(12) Uani 1 1 d . . .
H23A H 0.4499 0.7059 0.8562 0.099 Uiso 1 1 calc R . .
H23B H 0.5961 0.6823 0.8992 0.099 Uiso 1 1 calc R . .
H23C H 0.6095 0.6747 0.8256 0.099 Uiso 1 1 calc R . .
C24 C 0.8122(3) 0.78474(17) 0.86115(16) 0.0464(8) Uani 1 1 d . . .
H24A H 0.8524 0.8363 0.8586 0.070 Uiso 1 1 calc R . .
H24B H 0.8572 0.7548 0.8274 0.070 Uiso 1 1 calc R . .
H24C H 0.8428 0.7627 0.9010 0.070 Uiso 1 1 calc R . .
C25 C 0.2153(3) 1.11035(14) 0.96832(12) 0.0301(6) Uani 1 1 d . . .
H25A H 0.1989 1.0737 0.9338 0.036 Uiso 1 1 calc R . .
C26 C 0.0746(3) 1.10370(18) 1.01268(13) 0.0417(7) Uani 1 1 d . . .
H26A H 0.0724 1.0531 1.0307 0.063 Uiso 1 1 calc R . .
H26B H -0.0241 1.1127 0.9900 0.063 Uiso 1 1 calc R . .
H26C H 0.0853 1.1410 1.0459 0.063 Uiso 1 1 calc R . .
C27 C 0.2178(4) 1.18984(15) 0.94037(14) 0.0413(7) Uani 1 1 d . . .
H27A H 0.3074 1.1943 0.9117 0.062 Uiso 1 1 calc R . .
H27B H 0.2291 1.2269 0.9736 0.062 Uiso 1 1 calc R . .
H27C H 0.1186 1.1989 0.9180 0.062 Uiso 1 1 calc R . .
C28 C 0.6308(3) 0.91634(12) 1.03174(10) 0.0224(5) Uani 1 1 d . . .
H28A H 0.5899 0.8903 0.9939 0.027 Uiso 1 1 calc R . .
C29 C 0.5644(3) 0.87514(14) 1.08866(12) 0.0298(6) Uani 1 1 d . . .
H29A H 0.6047 0.8235 1.0894 0.045 Uiso 1 1 calc R . .
H29B H 0.4484 0.8743 1.0865 0.045 Uiso 1 1 calc R . .
H29C H 0.5976 0.9014 1.1264 0.045 Uiso 1 1 calc R . .
C30 C 0.8119(3) 0.91069(16) 1.03107(12) 0.0319(6) Uani 1 1 d . . .
H30A H 0.8534 0.9366 0.9944 0.048 Uiso 1 1 calc R . .
H30B H 0.8433 0.8577 1.0298 0.048 Uiso 1 1 calc R . .
H30C H 0.8549 0.9342 1.0685 0.048 Uiso 1 1 calc R . .
C31 C 0.4363(3) 1.09931(15) 0.81749(12) 0.0272(5) Uani 1 1 d D A .
O31 O 0.3005(2) 1.10236(12) 0.81492(9) 0.0356(5) Uani 1 1 d D . .
C32 C 0.6625(9) 1.1509(4) 0.8883(3) 0.0289(15) Uani 0.40 1 d PD A 1
O32 O 0.6794(6) 1.1874(3) 0.9322(2) 0.0440(13) Uani 0.40 1 d PD A 1
C34 C 0.8513(6) 1.1515(2) 0.7822(3) 0.0378(9) Uani 0.40 1 d PG A 1
H34 H 0.9106 1.1902 0.8017 0.045 Uiso 0.40 1 calc PR A 1
C35 C 0.7208(6) 1.1618(2) 0.7416(2) 0.0376(9) Uani 0.40 1 d PG A 1
H35 H 0.6774 1.2087 0.7291 0.045 Uiso 0.40 1 calc PR A 1
C36 C 0.6664(5) 1.0898(3) 0.7229(2) 0.0318(15) Uani 0.40 1 d PG A 1
H36 H 0.5803 1.0800 0.6957 0.038 Uiso 0.40 1 calc PR A 1
C37 C 0.7633(6) 1.03488(19) 0.7520(2) 0.0310(16) Uani 0.40 1 d PG A 1
H37 H 0.7535 0.9819 0.7477 0.037 Uiso 0.40 1 calc PR A 1
C38 C 0.8776(5) 1.0730(3) 0.7887(2) 0.0322(15) Uani 0.40 1 d PG A 1
H38 H 0.9576 1.0501 0.8132 0.039 Uiso 0.40 1 calc PR A 1
C33 C 0.6587(6) 1.0461(3) 0.74960(19) 0.0324(10) Uani 0.60 1 d PD A 2
O33 O 0.6723(4) 1.0156(2) 0.70286(14) 0.0566(10) Uani 0.60 1 d PD A 2
C39 C 0.8513(4) 1.1609(2) 0.79790(14) 0.0378(9) Uani 0.60 1 d PG A 2
H39 H 0.9119 1.1567 0.7610 0.045 Uiso 0.60 1 calc PR A 2
C40 C 0.8737(4) 1.11837(16) 0.85288(16) 0.0393(11) Uani 0.60 1 d PG A 2
H40 H 0.9519 1.0807 0.8592 0.047 Uiso 0.60 1 calc PR A 2
C41 C 0.7587(5) 1.14201(19) 0.89677(12) 0.0377(12) Uani 0.60 1 d PG A 2
H41 H 0.7464 1.1229 0.9376 0.045 Uiso 0.60 1 calc PR A 2
C42 C 0.6652(4) 1.19915(19) 0.86892(15) 0.0393(11) Uani 0.60 1 d PG A 2
H42 H 0.5794 1.2250 0.8878 0.047 Uiso 0.60 1 calc PR A 2
C43 C 0.7225(4) 1.21083(17) 0.80782(14) 0.0376(9) Uani 0.60 1 d PG A 2
H43 H 0.6817 1.2459 0.7787 0.045 Uiso 0.60 1 calc PR A 2

loop_
_atom_site_aniso_label
_atom_site_aniso_U_11
_atom_site_aniso_U_22
_atom_site_aniso_U_33
_atom_site_aniso_U_23
_atom_site_aniso_U_13
_atom_site_aniso_U_12
Ge1 0.01795(11) 0.02246(12) 0.02638(12) 0.00602(10) 0.00126(12) -0.00041(11)
Fe1 0.02358(16) 0.02108(16) 0.02079(16) 0.00279(13) 0.00153(17) -0.00137(17)
C1 0.0183(10) 0.0161(11) 0.0211(12) 0.0046(9) -0.0002(9) 0.0038(9)
C2 0.0199(10) 0.0149(10) 0.0219(11) 0.0018(8) 0.0004(11) 0.0022(10)
C3 0.0231(12) 0.0218(13) 0.0228(13) 0.0008(10) 0.0060(10) 0.0025(10)
C4 0.0198(13) 0.0290(13) 0.0277(13) 0.0012(10) 0.0039(10) -0.0055(10)
C5 0.0225(11) 0.0233(12) 0.0230(13) -0.0027(10) -0.0011(10) -0.0028(9)
C6 0.0185(10) 0.0221(11) 0.0177(10) 0.0031(8) 0.0010(10) 0.0015(11)
C7 0.0264(12) 0.0308(14) 0.0185(12) -0.0037(10) 0.0033(10) -0.0076(11)
C8 0.0380(14) 0.0658(19) 0.0194(12) 0.0014(12) -0.0050(13) -0.0087(18)
C9 0.064(2) 0.149(4) 0.0156(15) -0.005(2) 0.0020(15) 0.002(3)
C10 0.057(2) 0.147(4) 0.0298(19) -0.030(2) 0.0158(17) -0.006(3)
C11 0.0340(14) 0.074(2) 0.0405(17) -0.0220(15) 0.0137(16) -0.0061(18)
C12 0.0233(12) 0.0306(14) 0.0307(14) -0.0093(11) 0.0060(11) -0.0058(11)
C13 0.0231(11) 0.0144(10) 0.0202(11) 0.0005(10) 0.0046(9) -0.0020(10)
C14 0.0307(12) 0.0183(11) 0.0273(12) 0.0018(9) 0.0050(12) -0.0001(12)
C15 0.0490(17) 0.0150(13) 0.0410(16) -0.0029(11) 0.0004(14) 0.0013(12)
C16 0.0443(16) 0.0230(13) 0.0374(15) -0.0061(12) -0.0009(13) -0.0109(12)
C17 0.0296(12) 0.0243(12) 0.0308(12) 0.0000(10) -0.0038(14) -0.0057(13)
C18 0.0224(11) 0.0182(13) 0.0217(11) -0.0003(9) 0.0057(9) -0.0032(9)
C19 0.0438(17) 0.069(2) 0.0283(16) 0.0113(15) -0.0135(14) 0.0002(17)
C20 0.0476(18) 0.076(3) 0.049(2) 0.0125(18) -0.0205(16) -0.0029(18)
C21 0.071(2) 0.075(3) 0.0383(18) 0.0216(18) -0.0271(17) -0.011(2)
C22 0.0307(13) 0.0259(13) 0.0391(14) -0.0031(10) 0.0085(13) 0.0051(13)
C23 0.054(2) 0.0359(18) 0.109(3) 0.0144(19) 0.032(2) -0.0013(16)
C24 0.0328(16) 0.0342(16) 0.072(2) 0.0072(15) -0.0014(15) 0.0090(12)
C25 0.0387(14) 0.0237(14) 0.0279(14) 0.0025(11) 0.0032(12) 0.0107(12)
C26 0.0390(15) 0.0476(18) 0.0385(16) 0.0100(14) 0.0083(13) 0.0149(14)
C27 0.0551(18) 0.0260(15) 0.0427(17) 0.0065(13) 0.0089(15) 0.0140(13)
C28 0.0242(11) 0.0222(12) 0.0206(11) 0.0006(9) -0.0006(11) 0.0034(11)
C29 0.0328(14) 0.0228(13) 0.0338(15) 0.0037(11) 0.0057(12) 0.0004(11)
C30 0.0267(14) 0.0361(16) 0.0328(14) 0.0078(12) 0.0018(10) 0.0036(11)
C31 0.0340(15) 0.0285(14) 0.0192(12) 0.0017(11) 0.0004(12) 0.0007(13)
O31 0.0241(9) 0.0460(12) 0.0367(11) 0.0018(10) -0.0024(8) 0.0058(9)
C32 0.031(4) 0.026(4) 0.030(4) 0.001(3) -0.003(3) -0.003(3)
O32 0.054(4) 0.042(3) 0.037(3) -0.017(2) 0.004(2) -0.010(2)
C34 0.0299(14) 0.0299(17) 0.054(3) 0.0060(17) 0.0124(19) -0.0098(15)
C35 0.045(2) 0.027(2) 0.041(2) 0.0070(17) 0.0040(19) -0.0047(18)
C36 0.036(4) 0.035(4) 0.025(3) -0.003(3) 0.010(3) 0.005(3)
C37 0.040(4) 0.028(4) 0.025(4) 0.002(3) 0.021(3) 0.000(3)
C38 0.027(3) 0.038(4) 0.032(3) 0.009(3) 0.007(3) 0.006(3)
C33 0.025(2) 0.043(3) 0.029(2) 0.004(2) 0.005(2) 0.001(2)
O33 0.054(2) 0.086(3) 0.0299(18) -0.0204(19) 0.0109(16) -0.006(2)
C39 0.0299(14) 0.0299(17) 0.054(3) 0.0060(17) 0.0124(19) -0.0098(15)
C40 0.025(2) 0.035(3) 0.058(3) 0.003(2) -0.010(2) -0.008(2)
C41 0.040(3) 0.040(3) 0.033(3) -0.002(2) -0.012(2) -0.016(3)
C42 0.042(3) 0.035(3) 0.041(3) -0.007(2) -0.001(2) -0.010(2)
C43 0.045(2) 0.027(2) 0.041(2) 0.0070(17) 0.0040(19) -0.0047(18)

loop_
_atom_type_symbol
_atom_type_description
_atom_type_scat_dispersion_real
_atom_type_scat_dispersion_imag
_atom_type_scat_source
C C 0.0033 0.0016 'International Tables Vol C Tables 4.2.6.8 and 6.1.1.4'
H H 0.0000 0.0000 'International Tables Vol C Tables 4.2.6.8 and 6.1.1.4'
O O 0.0106 0.0060 'International Tables Vol C Tables 4.2.6.8 and 6.1.1.4'
Fe Fe 0.3463 0.8444 'International Tables Vol C Tables 4.2.6.8 and 6.1.1.4'
Ge Ge 0.1547 1.8001 'International Tables Vol C Tables 4.2.6.8 and 6.1.1.4'

loop_
_geom_angle_atom_site_label_1
_geom_angle_atom_site_label_2
_geom_angle_atom_site_label_3
_geom_angle
C1 Ge1 Fe1 115.27(6)
C31 Fe1 C33 93.39(19)
C31 Fe1 C32 95.7(3)
C33 Fe1 C32 170.9(3)
C31 Fe1 C36 94.25(14)
C33 Fe1 C36 27.56(19)
C32 Fe1 C36 150.7(3)
C31 Fe1 C41 118.37(14)
C33 Fe1 C41 147.6(2)
C32 Fe1 C41 23.6(2)
C36 Fe1 C41 141.75(15)
C31 Fe1 C37 118.20(16)
C33 Fe1 C37 25.4(2)
C32 Fe1 C37 145.6(3)
C36 Fe1 C37 39.70(7)
C41 Fe1 C37 122.16(18)
C31 Fe1 C42 95.09(12)
C33 Fe1 C42 151.67(19)
C32 Fe1 C42 27.0(2)
C36 Fe1 C42 124.61(16)
C41 Fe1 C42 39.68(5)
C37 Fe1 C42 140.87(16)
C31 Fe1 C40 157.97(13)
C33 Fe1 C40 108.57(19)
C32 Fe1 C40 62.3(3)
C36 Fe1 C40 105.97(16)
C41 Fe1 C40 39.62(6)
C37 Fe1 C40 83.54(17)
C42 Fe1 C40 66.35(7)
C31 Fe1 C35 106.81(15)
C33 Fe1 C35 65.9(2)
C32 Fe1 C35 111.2(3)
C36 Fe1 C35 39.51(8)
C41 Fe1 C35 107.26(17)
C37 Fe1 C35 66.18(9)
C42 Fe1 C35 85.79(16)
C40 Fe1 C35 84.47(18)
C31 Fe1 C43 107.73(13)
C33 Fe1 C43 112.36(19)
C32 Fe1 C43 64.7(2)
C36 Fe1 C43 86.01(16)
C41 Fe1 C43 66.25(7)
C37 Fe1 C43 106.38(15)
C42 Fe1 C43 39.39(5)
C40 Fe1 C43 65.99(7)
C35 Fe1 C43 46.63(16)
C31 Fe1 C39 144.87(13)
C33 Fe1 C39 92.12(18)
C32 Fe1 C39 80.4(2)
C36 Fe1 C39 75.65(16)
C41 Fe1 C39 66.19(7)
C37 Fe1 C39 74.84(16)
C42 Fe1 C39 66.03(7)
C40 Fe1 C39 39.30(6)
C35 Fe1 C39 45.59(18)
C43 Fe1 C39 39.16(6)
C31 Fe1 C38 157.40(16)
C33 Fe1 C38 64.0(2)
C32 Fe1 C38 106.9(3)
C36 Fe1 C38 66.09(9)
C41 Fe1 C38 84.05(17)
C37 Fe1 C38 39.31(7)
C42 Fe1 C38 105.15(17)
C40 Fe1 C38 44.58(16)
C35 Fe1 C38 65.62(11)
C43 Fe1 C38 82.93(17)
C39 Fe1 C38 44.03(18)
C6 C1 C2 118.8(2)
C6 C1 Ge1 119.71(17)
C2 C1 Ge1 118.67(17)
C3 C2 C1 119.8(2)
C3 C2 C13 120.7(2)
C1 C2 C13 119.4(2)
C4 C3 C2 120.7(2)
C4 C3 H3A 119.6
C2 C3 H3A 119.6
C3 C4 C5 120.1(2)
C3 C4 H4A 119.9
C5 C4 H4A 119.9
C4 C5 C6 120.2(2)
C4 C5 H5A 119.9
C6 C5 H5A 119.9
C5 C6 C1 120.3(2)
C5 C6 C7 120.8(2)
C1 C6 C7 118.8(2)
C12 C7 C8 121.1(2)
C12 C7 C6 119.0(2)
C8 C7 C6 119.9(2)
C9 C8 C7 117.5(3)
C9 C8 C19 120.4(3)
C7 C8 C19 122.0(2)
C10 C9 C8 122.0(3)
C10 C9 H9A 119.0
C8 C9 H9A 119.0
C9 C10 C11 120.7(3)
C9 C10 H10A 119.6
C11 C10 H10A 119.6
C10 C11 C12 120.0(3)
C10 C11 H11A 120.0
C12 C11 H11A 120.0
C11 C12 C7 118.6(3)
C11 C12 C22 119.6(3)
C7 C12 C22 121.6(2)
C14 C13 C18 120.4(2)
C14 C13 C2 120.9(2)
C18 C13 C2 118.7(2)
C15 C14 C13 118.4(2)
C15 C14 C25 120.4(2)
C13 C14 C25 121.1(2)
C16 C15 C14 121.3(2)
C16 C15 H15A 119.4
C14 C15 H15A 119.4
C17 C16 C15 120.3(3)
C17 C16 H16A 119.8
C15 C16 H16A 119.8
C16 C17 C18 121.1(3)
C16 C17 H17A 119.5
C18 C17 H17A 119.5
C17 C18 C13 118.5(2)
C17 C18 C28 120.0(2)
C13 C18 C28 121.2(2)
C8 C19 C20 110.2(3)
C8 C19 C21 113.7(3)
C20 C19 C21 108.9(2)
C8 C19 H19A 107.9
C20 C19 H19A 107.9
C21 C19 H19A 107.9
C19 C20 H20A 109.5
C19 C20 H20B 109.5
H20A C20 H20B 109.5
C19 C20 H20C 109.5
H20A C20 H20C 109.5
H20B C20 H20C 109.5
C19 C21 H21A 109.5
C19 C21 H21B 109.5
H21A C21 H21B 109.5
C19 C21 H21C 109.5
H21A C21 H21C 109.5
H21B C21 H21C 109.5
C12 C22 C24 114.2(2)
C12 C22 C23 109.7(3)
C24 C22 C23 110.2(2)
C12 C22 H22A 107.5
C24 C22 H22A 107.5
C23 C22 H22A 107.5
C22 C23 H23A 109.5
C22 C23 H23B 109.5
H23A C23 H23B 109.5
C22 C23 H23C 109.5
H23A C23 H23C 109.5
H23B C23 H23C 109.5
C22 C24 H24A 109.5
C22 C24 H24B 109.5
H24A C24 H24B 109.5
C22 C24 H24C 109.5
H24A C24 H24C 109.5
H24B C24 H24C 109.5
C14 C25 C26 110.4(2)
C14 C25 C27 113.1(2)
C26 C25 C27 109.1(2)
C14 C25 H25A 108.0
C26 C25 H25A 108.0
C27 C25 H25A 108.0
C25 C26 H26A 109.5
C25 C26 H26B 109.5
H26A C26 H26B 109.5
C25 C26 H26C 109.5
H26A C26 H26C 109.5
H26B C26 H26C 109.5
C25 C27 H27A 109.5
C25 C27 H27B 109.5
H27A C27 H27B 109.5
C25 C27 H27C 109.5
H27A C27 H27C 109.5
H27B C27 H27C 109.5
C18 C28 C30 113.5(2)
C18 C28 C29 109.78(19)
C30 C28 C29 109.9(2)
C18 C28 H28A 107.8
C30 C28 H28A 107.8
C29 C28 H28A 107.8
C28 C29 H29A 109.5
C28 C29 H29B 109.5
H29A C29 H29B 109.5
C28 C29 H29C 109.5
H29A C29 H29C 109.5
H29B C29 H29C 109.5
C28 C30 H30A 109.5
C28 C30 H30B 109.5
H30A C30 H30B 109.5
C28 C30 H30C 109.5
H30A C30 H30C 109.5
H30B C30 H30C 109.5
O31 C31 Fe1 177.1(3)
O32 C32 Fe1 176.7(6)
C38 C34 C35 108.0
C38 C34 Fe1 70.10(18)
C35 C34 Fe1 69.58(18)
C38 C34 H34 126.0
C35 C34 H34 126.0
Fe1 C34 H34 125.9
C36 C35 C34 108.0
C36 C35 Fe1 69.22(18)
C34 C35 Fe1 71.40(19)
C36 C35 H35 126.0
C34 C35 H35 126.0
Fe1 C35 H35 125.0
C35 C36 C37 108.0
C35 C36 Fe1 71.27(19)
C37 C36 Fe1 70.44(18)
C35 C36 H36 126.0
C37 C36 H36 126.0
Fe1 C36 H36 123.9
C38 C37 C36 108.0
C38 C37 Fe1 71.54(19)
C36 C37 Fe1 69.86(18)
C38 C37 H37 126.0
C36 C37 H37 126.0
Fe1 C37 H37 124.2
C37 C38 C34 108.0
C37 C38 Fe1 69.14(18)
C34 C38 Fe1 71.00(19)
C37 C38 H38 126.0
C34 C38 H38 126.0
Fe1 C38 H38 125.4
O33 C33 Fe1 175.9(5)
C43 C39 C40 108.0
C43 C39 Fe1 70.29(12)
C40 C39 Fe1 69.66(12)
C43 C39 H39 126.0
C40 C39 H39 126.0
Fe1 C39 H39 125.6
C41 C40 C39 108.0
C41 C40 Fe1 69.63(13)
C39 C40 Fe1 71.03(13)
C41 C40 H40 126.0
C39 C40 H40 126.0
Fe1 C40 H40 124.9
C40 C41 C42 108.0
C40 C41 Fe1 70.75(13)
C42 C41 Fe1 70.50(13)
C40 C41 H41 126.0
C42 C41 H41 126.0
Fe1 C41 H41 124.4
C43 C42 C41 108.0
C43 C42 Fe1 71.07(13)
C41 C42 Fe1 69.82(13)
C43 C42 H42 126.0
C41 C42 H42 126.0
Fe1 C42 H42 124.7
C39 C43 C42 108.0
C39 C43 Fe1 70.55(13)
C42 C43 Fe1 69.54(12)
C39 C43 H43 126.0
C42 C43 H43 126.0
Fe1 C43 H43 125.5

loop_
_geom_bond_atom_site_label_1
_geom_bond_atom_site_label_2
_geom_bond_distance
Ge1 C1 2.011(2)
Ge1 Fe1 2.3790(4)
Fe1 C31 1.752(3)
Fe1 C33 1.768(4)
Fe1 C32 1.770(5)
Fe1 C36 2.087(4)
Fe1 C41 2.087(3)
Fe1 C37 2.095(4)
Fe1 C42 2.096(3)
Fe1 C40 2.102(3)
Fe1 C35 2.114(5)
Fe1 C43 2.117(3)
Fe1 C39 2.120(4)
Fe1 C38 2.126(5)
C1 C6 1.404(3)
C1 C2 1.407(3)
C2 C3 1.398(3)
C2 C13 1.505(3)
C3 C4 1.374(3)
C3 H3A 0.9500
C4 C5 1.390(3)
C4 H4A 0.9500
C5 C6 1.394(3)
C5 H5A 0.9500
C6 C7 1.505(3)
C7 C12 1.410(4)
C7 C8 1.413(4)
C8 C9 1.391(4)
C8 C19 1.509(4)
C9 C10 1.369(6)
C9 H9A 0.9500
C10 C11 1.381(5)
C10 H10A 0.9500
C11 C12 1.406(4)
C11 H11A 0.9500
C12 C22 1.511(4)
C13 C14 1.409(3)
C13 C18 1.412(3)
C14 C15 1.389(3)
C14 C25 1.522(4)
C15 C16 1.380(4)
C15 H15A 0.9500
C16 C17 1.368(4)
C16 H16A 0.9500
C17 C18 1.395(3)
C17 H17A 0.9500
C18 C28 1.527(3)
C19 C20 1.526(5)
C19 C21 1.551(4)
C19 H19A 1.0000
C20 H20A 0.9800
C20 H20B 0.9800
C20 H20C 0.9800
C21 H21A 0.9800
C21 H21B 0.9800
C21 H21C 0.9800
C22 C24 1.534(4)
C22 C23 1.538(4)
C22 H22A 1.0000
C23 H23A 0.9800
C23 H23B 0.9800
C23 H23C 0.9800
C24 H24A 0.9800
C24 H24B 0.9800
C24 H24C 0.9800
C25 C26 1.530(4)
C25 C27 1.537(4)
C25 H25A 1.0000
C26 H26A 0.9800
C26 H26B 0.9800
C26 H26C 0.9800
C27 H27A 0.9800
C27 H27B 0.9800
C27 H27C 0.9800
C28 C30 1.532(3)
C28 C29 1.536(3)
C28 H28A 1.0000
C29 H29A 0.9800
C29 H29B 0.9800
C29 H29C 0.9800
C30 H30A 0.9800
C30 H30B 0.9800
C30 H30C 0.9800
C31 O31 1.148(3)
C32 O32 1.157(6)
C34 C38 1.4200
C34 C35 1.4200
C34 H34 0.9500
C35 C36 1.4200
C35 H35 0.9500
C36 C37 1.4200
C36 H36 0.9500
C37 C38 1.4200
C37 H37 0.9500
C38 H38 0.9500
C33 O33 1.151(5)
C39 C43 1.4200
C39 C40 1.4200
C39 H39 0.9500
C40 C41 1.4200
C40 H40 0.9500
C41 C42 1.4200
C41 H41 0.9500
C42 C43 1.4200
C42 H42 0.9500
C43 H43 0.9500

loop_
_geom_torsion_atom_site_label_1
_geom_torsion_atom_site_label_2
_geom_torsion_atom_site_label_3
_geom_torsion_atom_site_label_4
_geom_torsion
Fe1 Ge1 C1 C6 99.66(17)
Fe1 Ge1 C1 C2 -99.46(16)
C6 C1 C2 C3 -1.7(3)
Ge1 C1 C2 C3 -162.75(18)
C6 C1 C2 C13 175.8(2)
Ge1 C1 C2 C13 14.7(3)
C1 C2 C3 C4 1.6(3)
C13 C2 C3 C4 -175.8(2)
C2 C3 C4 C5 -0.1(4)
C3 C4 C5 C6 -1.2(4)
C4 C5 C6 C1 1.1(3)
C4 C5 C6 C7 177.0(2)
C2 C1 C6 C5 0.4(3)
Ge1 C1 C6 C5 161.21(18)
C2 C1 C6 C7 -175.6(2)
Ge1 C1 C6 C7 -14.8(3)
C5 C6 C7 C12 -95.1(3)
C1 C6 C7 C12 80.9(3)
C5 C6 C7 C8 85.4(3)
C1 C6 C7 C8 -98.7(3)
C12 C7 C8 C9 -0.9(4)
C6 C7 C8 C9 178.6(3)
C12 C7 C8 C19 174.6(3)
C6 C7 C8 C19 -5.8(4)
C7 C8 C9 C10 -0.4(6)
C19 C8 C9 C10 -176.0(4)
C8 C9 C10 C11 1.7(7)
C9 C10 C11 C12 -1.6(6)
C10 C11 C12 C7 0.3(5)
C10 C11 C12 C22 174.9(3)
C8 C7 C12 C11 0.9(4)
C6 C7 C12 C11 -178.6(2)
C8 C7 C12 C22 -173.5(2)
C6 C7 C12 C22 7.0(4)
C3 C2 C13 C14 -83.3(3)
C1 C2 C13 C14 99.3(3)
C3 C2 C13 C18 96.1(3)
C1 C2 C13 C18 -81.3(3)
C18 C13 C14 C15 0.5(3)
C2 C13 C14 C15 179.9(2)
C18 C13 C14 C25 -175.7(2)
C2 C13 C14 C25 3.7(3)
C13 C14 C15 C16 0.8(4)
C25 C14 C15 C16 177.1(2)
C14 C15 C16 C17 -1.7(4)
C15 C16 C17 C18 1.3(4)
C16 C17 C18 C13 0.0(4)
C16 C17 C18 C28 -174.0(2)
C14 C13 C18 C17 -0.9(3)
C2 C13 C18 C17 179.7(2)
C14 C13 C18 C28 173.1(2)
C2 C13 C18 C28 -6.3(3)
C9 C8 C19 C20 84.3(4)
C7 C8 C19 C20 -91.2(3)
C9 C8 C19 C21 -38.4(5)
C7 C8 C19 C21 146.2(3)
C11 C12 C22 C24 44.5(4)
C7 C12 C22 C24 -141.1(3)
C11 C12 C22 C23 -79.8(3)
C7 C12 C22 C23 94.6(3)
C15 C14 C25 C26 -79.3(3)
C13 C14 C25 C26 96.9(3)
C15 C14 C25 C27 43.3(3)
C13 C14 C25 C27 -140.5(2)
C17 C18 C28 C30 -44.0(3)
C13 C18 C28 C30 142.1(2)
C17 C18 C28 C29 79.3(3)
C13 C18 C28 C29 -94.6(3)
C31 Fe1 C34 C38 -142.7(3)
C33 Fe1 C34 C38 -57.9(2)
C32 Fe1 C34 C38 116.7(3)
C36 Fe1 C34 C38 -81.25(12)
C41 Fe1 C34 C38 98.1(2)
C37 Fe1 C34 C38 -37.53(8)
C42 Fe1 C34 C38 139.2(2)
C40 Fe1 C34 C38 68.0(3)
C35 Fe1 C34 C38 -119.04(10)
C43 Fe1 C34 C38 168.5(3)
C39 Fe1 C34 C38 115.1(11)
C31 Fe1 C34 C35 -23.7(3)
C33 Fe1 C34 C35 61.1(2)
C32 Fe1 C34 C35 -124.2(3)
C36 Fe1 C34 C35 37.80(8)
C41 Fe1 C34 C35 -142.8(2)
C37 Fe1 C34 C35 81.51(12)
C42 Fe1 C34 C35 -101.8(2)
C40 Fe1 C34 C35 -173.0(3)
C43 Fe1 C34 C35 -72.5(3)
C39 Fe1 C34 C35 -125.8(11)
C38 Fe1 C34 C35 119.04(10)
C38 C34 C35 C36 0.0
Fe1 C34 C35 C36 -59.81(17)
C38 C34 C35 Fe1 59.81(18)
C31 Fe1 C35 C36 -75.83(19)
C33 Fe1 C35 C36 10.3(2)
C32 Fe1 C35 C36 -179.1(3)
C41 Fe1 C35 C36 156.3(2)
C37 Fe1 C35 C36 38.14(8)
C42 Fe1 C35 C36 -169.9(2)
C40 Fe1 C35 C36 123.5(2)
C43 Fe1 C35 C36 -174.6(3)
C39 Fe1 C35 C36 130.0(3)
C38 Fe1 C35 C36 81.38(12)
C31 Fe1 C35 C34 165.72(19)
C33 Fe1 C35 C34 -108.2(2)
C32 Fe1 C35 C34 62.5(3)
C36 Fe1 C35 C34 -118.45(10)
C41 Fe1 C35 C34 37.9(2)
C37 Fe1 C35 C34 -80.31(12)
C42 Fe1 C35 C34 71.7(2)
C40 Fe1 C35 C34 5.05(19)
C43 Fe1 C35 C34 67.0(3)
C39 Fe1 C35 C34 11.5(3)
C38 Fe1 C35 C34 -37.07(8)
C34 C35 C36 C37 0.0
Fe1 C35 C36 C37 -61.19(18)
C34 C35 C36 Fe1 61.19(18)
C31 Fe1 C36 C35 111.5(2)
C33 Fe1 C36 C35 -159.3(4)
C32 Fe1 C36 C35 1.8(6)
C41 Fe1 C36 C35 -38.3(3)
C37 Fe1 C36 C35 -117.82(10)
C42 Fe1 C36 C35 12.3(2)
C40 Fe1 C36 C35 -59.7(2)
C43 Fe1 C36 C35 3.9(2)
C39 Fe1 C36 C35 -34.4(2)
C38 Fe1 C36 C35 -80.09(12)
C31 Fe1 C36 C37 -130.72(19)
C33 Fe1 C36 C37 -41.5(4)
C32 Fe1 C36 C37 119.6(6)
C41 Fe1 C36 C37 79.5(3)
C42 Fe1 C36 C37 130.1(2)
C40 Fe1 C36 C37 58.1(2)
C35 Fe1 C36 C37 117.82(10)
C43 Fe1 C36 C37 121.8(2)
C39 Fe1 C36 C37 83.4(2)
C38 Fe1 C36 C37 37.73(8)
C35 C36 C37 C38 0.0
Fe1 C36 C37 C38 -61.72(19)
C35 C36 C37 Fe1 61.72(19)
C31 Fe1 C37 C38 177.04(19)
C33 Fe1 C37 C38 163.6(4)
C32 Fe1 C37 C38 -13.1(5)
C36 Fe1 C37 C38 117.99(11)
C41 Fe1 C37 C38 -16.0(2)
C42 Fe1 C37 C38 32.1(3)
C40 Fe1 C37 C38 -6.8(2)
C35 Fe1 C37 C38 80.04(12)
C43 Fe1 C37 C38 55.9(2)
C39 Fe1 C37 C38 32.3(2)
C31 Fe1 C37 C36 59.05(19)
C33 Fe1 C37 C36 45.6(4)
C32 Fe1 C37 C36 -131.1(5)
C41 Fe1 C37 C36 -134.0(2)
C42 Fe1 C37 C36 -85.9(3)
C40 Fe1 C37 C36 -124.7(2)
C35 Fe1 C37 C36 -37.95(8)
C43 Fe1 C37 C36 -62.1(2)
C39 Fe1 C37 C36 -85.7(2)
C38 Fe1 C37 C36 -117.99(11)
C36 C37 C38 C34 0.0
Fe1 C37 C38 C34 -60.65(19)
C36 C37 C38 Fe1 60.65(19)
C35 C34 C38 C37 0.0
Fe1 C34 C38 C37 59.48(17)
C35 C34 C38 Fe1 -59.48(17)
C31 Fe1 C38 C37 -6.8(4)
C33 Fe1 C38 C37 -7.7(2)
C32 Fe1 C38 C37 172.3(3)
C36 Fe1 C38 C37 -38.10(8)
C41 Fe1 C38 C37 166.4(2)
C42 Fe1 C38 C37 -159.7(2)
C40 Fe1 C38 C37 170.4(3)
C35 Fe1 C38 C37 -81.57(12)
C43 Fe1 C38 C37 -126.86(19)
C39 Fe1 C38 C37 -132.0(3)
C31 Fe1 C38 C34 112.0(4)
C33 Fe1 C38 C34 111.0(2)
C32 Fe1 C38 C34 -68.9(3)
C36 Fe1 C38 C34 80.65(13)
C41 Fe1 C38 C34 -74.8(2)
C37 Fe1 C38 C34 118.75(10)
C42 Fe1 C38 C34 -40.9(2)
C40 Fe1 C38 C34 -70.8(3)
C35 Fe1 C38 C34 37.17(8)
C43 Fe1 C38 C34 -8.1(2)
C39 Fe1 C38 C34 -13.3(3)
C31 Fe1 C39 C43 24.9(2)
C33 Fe1 C39 C43 123.9(2)
C32 Fe1 C39 C43 -61.4(3)
C36 Fe1 C39 C43 101.57(19)
C41 Fe1 C39 C43 -81.07(8)
C37 Fe1 C39 C43 142.68(19)
C42 Fe1 C39 C43 -37.49(6)
C40 Fe1 C39 C43 -118.87(7)
C35 Fe1 C39 C43 71.4(2)
C38 Fe1 C39 C43 171.9(2)
C31 Fe1 C39 C40 143.8(2)
C33 Fe1 C39 C40 -117.3(2)
C32 Fe1 C39 C40 57.5(3)
C36 Fe1 C39 C40 -139.56(19)
C41 Fe1 C39 C40 37.80(6)
C37 Fe1 C39 C40 -98.45(19)
C42 Fe1 C39 C40 81.38(8)
C35 Fe1 C39 C40 -169.8(2)
C43 Fe1 C39 C40 118.87(7)
C38 Fe1 C39 C40 -69.3(2)
C43 C39 C40 C41 0.0
Fe1 C39 C40 C41 -60.09(12)
C43 C39 C40 Fe1 60.09(12)
C31 Fe1 C40 C41 3.4(4)
C33 Fe1 C40 C41 -172.0(2)
C32 Fe1 C40 C41 8.3(3)
C36 Fe1 C40 C41 159.25(19)
C37 Fe1 C40 C41 -167.66(17)
C42 Fe1 C40 C41 37.95(6)
C35 Fe1 C40 C41 125.76(17)
C43 Fe1 C40 C41 81.18(8)
C39 Fe1 C40 C41 118.43(7)
C38 Fe1 C40 C41 -173.7(3)
C31 Fe1 C40 C39 -115.0(4)
C33 Fe1 C40 C39 69.6(2)
C32 Fe1 C40 C39 -110.1(3)
C36 Fe1 C40 C39 40.82(18)
C41 Fe1 C40 C39 -118.43(7)
C37 Fe1 C40 C39 73.91(17)
C42 Fe1 C40 C39 -80.49(8)
C35 Fe1 C40 C39 7.33(17)
C43 Fe1 C40 C39 -37.26(6)
C38 Fe1 C40 C39 67.8(3)
C39 C40 C41 C42 0.0
Fe1 C40 C41 C42 -60.98(12)
C39 C40 C41 Fe1 60.98(12)
C31 Fe1 C41 C40 -178.55(15)
C33 Fe1 C41 C40 14.3(4)
C32 Fe1 C41 C40 -161.4(6)
C36 Fe1 C41 C40 -33.4(3)
C37 Fe1 C41 C40 14.5(2)
C42 Fe1 C41 C40 -118.09(7)
C35 Fe1 C41 C40 -57.76(19)
C43 Fe1 C41 C40 -80.47(8)
C39 Fe1 C41 C40 -37.50(5)
C38 Fe1 C41 C40 4.41(19)
C31 Fe1 C41 C42 -60.46(15)
C33 Fe1 C41 C42 132.4(4)
C32 Fe1 C41 C42 -43.3(6)
C36 Fe1 C41 C42 84.7(3)
C37 Fe1 C41 C42 132.62(19)
C40 Fe1 C41 C42 118.09(7)
C35 Fe1 C41 C42 60.33(19)
C43 Fe1 C41 C42 37.62(6)
C39 Fe1 C41 C42 80.59(8)
C38 Fe1 C41 C42 122.50(18)
C40 C41 C42 C43 0.0
Fe1 C41 C42 C43 -61.13(13)
C40 C41 C42 Fe1 61.13(13)
C31 Fe1 C42 C43 -111.92(15)
C33 Fe1 C42 C43 -5.0(4)
C32 Fe1 C42 C43 155.5(5)
C36 Fe1 C42 C43 -13.2(2)
C41 Fe1 C42 C43 118.30(7)
C37 Fe1 C42 C43 37.5(3)
C40 Fe1 C42 C43 80.41(8)
C35 Fe1 C42 C43 -5.39(19)
C39 Fe1 C42 C43 37.28(5)
C38 Fe1 C42 C43 57.95(19)
C31 Fe1 C42 C41 129.78(15)
C33 Fe1 C42 C41 -123.3(4)
C32 Fe1 C42 C41 37.2(5)
C36 Fe1 C42 C41 -131.5(2)
C37 Fe1 C42 C41 -80.8(3)
C40 Fe1 C42 C41 -37.89(6)
C35 Fe1 C42 C41 -123.69(18)
C43 Fe1 C42 C41 -118.30(7)
C39 Fe1 C42 C41 -81.02(8)
C38 Fe1 C42 C41 -60.35(19)
C40 C39 C43 C42 0.0
Fe1 C39 C43 C42 59.70(12)
C40 C39 C43 Fe1 -59.70(12)
C41 C42 C43 C39 0.0
Fe1 C42 C43 C39 -60.33(13)
C41 C42 C43 Fe1 60.33(13)
C31 Fe1 C43 C39 -165.26(15)
C33 Fe1 C43 C39 -63.8(2)
C32 Fe1 C43 C39 106.8(3)
C36 Fe1 C43 C39 -72.07(18)
C41 Fe1 C43 C39 80.89(9)
C37 Fe1 C43 C39 -37.58(19)
C42 Fe1 C43 C39 118.79(7)
C40 Fe1 C43 C39 37.39(6)
C35 Fe1 C43 C39 -68.6(3)
C38 Fe1 C43 C39 -5.69(17)
C31 Fe1 C43 C42 75.96(15)
C33 Fe1 C43 C42 177.4(2)
C32 Fe1 C43 C42 -12.0(3)
C36 Fe1 C43 C42 169.15(18)
C41 Fe1 C43 C42 -37.89(6)
C37 Fe1 C43 C42 -156.4(2)
C40 Fe1 C43 C42 -81.40(8)
C35 Fe1 C43 C42 172.6(3)
C39 Fe1 C43 C42 -118.79(7)
C38 Fe1 C43 C42 -124.48(18)
